data_2311720
loop_
_publ_author_name
'Binns, Jack'
'McIntyre, Garry J.'
'Barreda-Arg\"ueso, Jos\'e A'
'Gonz\'alez, Jes\'us'
'Aguado, Fernando'
'Rodr\'iguez, Fernando'
'Valiente, Rafael'
'Parsons, Simon'

_publ_section_title
;
 Phase transition sequences in tetramethylammonium tetrachlorometallates
 by X-ray diffraction and spectroscopic measurements.
;
_journal_issue 'Pt 5'
_journal_name_full 'Acta crystallographica Section B, Structural science, crystal engineering and materials'
_journal_page_first 844
_journal_page_last 855
_journal_paper_doi 10.1107/S2052520617006412
_journal_volume 73
_journal_year 2017
_chemical_absolute_configuration unk
_chemical_formula_moiety 'C4 H12 N1, Cl4 Fe1'
_chemical_formula_sum 'C4 H12 Cl4 Fe N'
_chemical_formula_weight 271.80
_chemical_name_systematic 'Tetramethylammonium tetrachloroferrate(III)'
_space_group_IT_number 28
_space_group_name_Hall 'P 2 -2b'
_space_group_name_H-M_alt 'P b m 2'
_symmetry_cell_setting orthorhombic
_symmetry_space_group_name_Hall 'P 2 -2b'
_symmetry_space_group_name_H-M 'P b m 2'
_atom_sites_solution_hydrogens difmap
_atom_sites_solution_primary direct
_audit_creation_date 15-09-23
_audit_creation_method CRYSTALS_ver_14.40
_cell_angle_alpha 90
_cell_angle_beta 90
_cell_angle_gamma 90
_cell_formula_units_Z 2
_cell_length_a 6.4471(5)
_cell_length_b 14.2753(11)
_cell_length_c 6.4526(5)
_cell_measurement_reflns_used 3355
_cell_measurement_temperature 295
_cell_measurement_theta_max 30
_cell_measurement_theta_min 3
_cell_volume 593.86(8)
_computing_cell_refinement 'CrysAlis, (Oxford Diffraction, 2002)'
_computing_data_collection 'SuperNova, (Oxford Diffraction, 2010)'
_computing_data_reduction 'CrysAlis, (Oxford Diffraction, 2002)'
_computing_molecular_graphics 'CAMERON (Watkin et al., 1996)'
_computing_publication_material 'CRYSTALS (Betteridge et al., 2003)'
_computing_structure_refinement 'CRYSTALS (Betteridge et al., 2003)'
_computing_structure_solution 'SIR92 (Altomare et al., 1994)'
_diffrn_ambient_temperature 295
_diffrn_measured_fraction_theta_full 0.999
_diffrn_measured_fraction_theta_max 0.999
_diffrn_measurement_device Area
_diffrn_measurement_device_type 'Oxford Diffraction SuperNova'
_diffrn_measurement_method \w
_diffrn_radiation_monochromator graphite
_diffrn_radiation_type 'Mo K\a'
_diffrn_radiation_wavelength 0.71073
_diffrn_reflns_av_R_equivalents 0.042
_diffrn_reflns_limit_h_max 8
_diffrn_reflns_limit_h_min 0
_diffrn_reflns_limit_k_max 17
_diffrn_reflns_limit_k_min 0
_diffrn_reflns_limit_l_max 8
_diffrn_reflns_limit_l_min -8
_diffrn_reflns_number 1248
_diffrn_reflns_theta_full 26.370
_diffrn_reflns_theta_max 26.370
_diffrn_reflns_theta_min 3.157
_diffrn_standards_number 0
_exptl_absorpt_coefficient_mu 2.113
_exptl_absorpt_correction_T_max 0.90
_exptl_absorpt_correction_T_min 0.73
_exptl_absorpt_correction_type multi-scan
_exptl_absorpt_process_details 'CrysAlis, (Oxford Diffraction, 2002)'
_exptl_crystal_colour yellow
_exptl_crystal_density_diffrn 1.520
_exptl_crystal_density_method 'not measured'
_exptl_crystal_description block
_exptl_crystal_F_000 274
_exptl_crystal_size_max 0.100
_exptl_crystal_size_mid 0.075
_exptl_crystal_size_min 0.050
_refine_diff_density_max 1.14
_refine_diff_density_min -0.78
_refine_ls_extinction_method None
_refine_ls_goodness_of_fit_ref 0.9587
_refine_ls_hydrogen_treatment noref
_refine_ls_matrix_type full
_refine_ls_number_parameters 52
_refine_ls_number_reflns 1243
_refine_ls_number_restraints 44
_refine_ls_R_factor_all 0.0612
_refine_ls_R_factor_gt 0.0581
_refine_ls_shift/su_max 0.0018346
_refine_ls_shift/su_mean 0.0001393
_refine_ls_structure_factor_coef Fsqd
_refine_ls_weighting_details
;
 Method, part 1, Chebychev polynomial, (Watkin, 1994, Prince, 1982) 
 [weight] = 1.0/[A~0~*T~0~(x)+A~1~*T~1~(x) ... +A~n-1~]*T~n-1~(x)] 
 where A~i~ are the Chebychev coefficients listed below and x= Fcalc/Fmax 
 Method = Robust Weighting (Prince, 1982) 
 W = [weight] * [1-(deltaF/6*sigmaF)^2^]^2^ 
 A~i~ are: 
 16.3 25.1 12.7 3.20 
;
_refine_ls_weighting_scheme calc
_refine_ls_wR_factor_all 0.1301
_refine_ls_wR_factor_gt 0.1282
_refine_ls_wR_factor_ref 0.1301
_reflns_limit_h_max 8
_reflns_limit_h_min 0
_reflns_limit_k_max 17
_reflns_limit_k_min 0
_reflns_limit_l_max 8
_reflns_limit_l_min -8
_reflns_number_gt 1160
_reflns_number_total 1248
_reflns_threshold_expression I>2.0\s(I)
_oxford_diffrn_Wilson_B_factor 0.00
_oxford_diffrn_Wilson_scale 0.00
_oxford_refine_ls_r_factor_ref 0.0612
_oxford_refine_ls_scale 0.4101(15)
_oxford_reflns_number_all 1243
_oxford_reflns_threshold_expression_ref I>0.0\s(I)
_oxford_structure_analysis_title tcf_pbm2_295
_cod_data_source_file fx5008sup1.cif
_cod_data_source_block TCF_oP44_295
_cod_original_sg_symbol_H-M 'P b m 2 '
_cod_original_formula_sum 'C4 H12 Cl4 Fe1 N1'
_cod_database_code 2311720

loop_
_symmetry_equiv_pos_as_xyz
x,y,z
-x,y+1/2,z
x,-y+1/2,z
-x,-y,z

loop_
_atom_site_label
_atom_site_type_symbol
_atom_site_fract_x
_atom_site_fract_y
_atom_site_fract_z
_atom_site_U_iso_or_equiv
_atom_site_occupancy
_atom_site_adp_type
_atom_site_refinement_flags_posn
_atom_site_refinement_flags_adp
Fe1 Fe -0.07821(16) 0.2500 0.0005(3) 0.0533 1.0000 Uani S T
Cl1 Cl 0.0424(4) 0.12282(13) -0.1385(4) 0.0895 1.0000 Uani . .
Cl2 Cl -0.0049(7) 0.2500 0.3302(4) 0.1029 1.0000 Uani S T
Cl3 Cl -0.4157(4) 0.2500 -0.0342(7) 0.1121 1.0000 Uani S T
N1 N 0.5000 0.0000 0.4144(11) 0.0781 1.0000 Uani DS TU
C1 C 0.558(2) 0.0776(8) 0.5443(16) 0.1630 1.0000 Uani D U
C2 C 0.6749(17) -0.0264(9) 0.2855(16) 0.1860 1.0000 Uani D U
H11 H 0.5960 0.1291 0.4597 0.1963 1.0000 Uiso . .
H12 H 0.6714 0.0598 0.6289 0.1963 1.0000 Uiso . .
H13 H 0.4433 0.0944 0.6289 0.1963 1.0000 Uiso . .
H21 H 0.6367 -0.0777 0.2002 0.2233 1.0000 Uiso . .
H22 H 0.7880 -0.0441 0.3718 0.2233 1.0000 Uiso . .
H23 H 0.7142 0.0252 0.2019 0.2233 1.0000 Uiso . .

loop_
_atom_site_aniso_label
_atom_site_aniso_U_11
_atom_site_aniso_U_22
_atom_site_aniso_U_33
_atom_site_aniso_U_23
_atom_site_aniso_U_13
_atom_site_aniso_U_12
Fe1 0.0584(6) 0.0424(5) 0.0591(5) 0.0000 -0.0005(6) 0.0000
Cl1 0.1098(17) 0.0554(8) 0.1033(14) -0.0162(7) -0.0075(10) 0.0160(8)
Cl2 0.140(2) 0.110(2) 0.0591(13) 0.0000 -0.0067(15) 0.0000
Cl3 0.0612(14) 0.118(2) 0.157(4) 0.0000 -0.0042(19) 0.0000
N1 0.065(4) 0.107(5) 0.062(4) 0.0000 0.0000 0.017(4)
C1 0.193(14) 0.137(8) 0.159(12) -0.052(6) 0.038(8) -0.048(8)
C2 0.165(10) 0.121(6) 0.273(14) -0.043(9) 0.140(10) -0.012(7)

loop_
_atom_type_symbol
_atom_type_scat_dispersion_real
_atom_type_scat_dispersion_imag
_atom_type_scat_Cromer_Mann_a1
_atom_type_scat_Cromer_Mann_b1
_atom_type_scat_Cromer_Mann_a2
_atom_type_scat_Cromer_Mann_b2
_atom_type_scat_Cromer_Mann_a3
_atom_type_scat_Cromer_Mann_b3
_atom_type_scat_Cromer_Mann_a4
_atom_type_scat_Cromer_Mann_b4
_atom_type_scat_Cromer_Mann_c
_atom_type_scat_source
C 0.0033 0.0016 2.3100 20.8439 1.0200 10.2075 1.5886 0.5687 0.8650 51.6512 0.2156 'International Tables Vol C 4.2.6.8 and 6.1.1.4'
H 0.0000 0.0000 0.4930 10.5109 0.3229 26.1257 0.1402 3.1424 0.0408 57.7998 0.0030 'International Tables Vol C 4.2.6.8 and 6.1.1.4'
N 0.0061 0.0033 12.2126 0.0057 3.1322 9.8933 2.0125 28.9975 1.1663 0.5826 -11.5290 'International Tables Vol C 4.2.6.8 and 6.1.1.4'
Cl 0.1484 0.1585 11.4604 0.0104 7.1964 1.1662 6.2556 18.5194 1.6455 47.7784 -9.5574 'International Tables Vol C 4.2.6.8 and 6.1.1.4'
Fe 0.3463 0.8444 11.7695 4.7611 7.3573 0.3072 3.5222 15.3535 2.3045 76.8805 1.0369 'International Tables Vol C 4.2.6.8 and 6.1.1.4'

loop_
_geom_angle_atom_site_label_1
_geom_angle_site_symmetry_1
_geom_angle_atom_site_label_2
_geom_angle_atom_site_label_3
_geom_angle_site_symmetry_3
_geom_angle
_geom_angle_publ_flag
Cl1 3_555 Fe1 Cl1 . 113.63(13) yes
Cl1 3_555 Fe1 Cl2 . 109.02(8) yes
Cl1 . Fe1 Cl2 . 109.02(8) yes
Cl1 3_555 Fe1 Cl3 . 108.32(10) yes
Cl1 . Fe1 Cl3 . 108.32(10) yes
Cl2 . Fe1 Cl3 . 108.4(2) yes
C2 4_655 N1 C1 4_655 109.5(6) yes
C2 4_655 N1 C1 . 109.5(5) yes
C1 4_655 N1 C1 . 108.7(8) yes
C2 4_655 N1 C2 . 110.0(9) yes
C1 4_655 N1 C2 . 109.5(5) yes
C1 . N1 C2 . 109.5(6) yes
N1 . C1 H11 . 109.2 no
N1 . C1 H12 . 109.2 no
H11 . C1 H12 . 109.6 no
N1 . C1 H13 . 109.3 no
H11 . C1 H13 . 109.7 no
H12 . C1 H13 . 109.7 no
N1 . C2 H21 . 109.4 no
N1 . C2 H22 . 109.2 no
H21 . C2 H22 . 109.5 no
N1 . C2 H23 . 109.4 no
H21 . C2 H23 . 109.8 no
H22 . C2 H23 . 109.5 no

loop_
_geom_bond_atom_site_label_1
_geom_bond_atom_site_label_2
_geom_bond_site_symmetry_2
_geom_bond_distance
_geom_bond_publ_flag
Fe1 Cl1 3_555 2.1694(18) yes
Fe1 Cl1 . 2.1694(18) yes
Fe1 Cl2 . 2.179(3) yes
Fe1 Cl3 . 2.187(3) yes
N1 C2 4_655 1.451(11) yes
N1 C1 4_655 1.437(12) yes
N1 C1 . 1.437(12) yes
N1 C2 . 1.451(11) yes
C1 H11 . 0.949 no
C1 H12 . 0.949 no
C1 H13 . 0.948 no
C2 H21 . 0.948 no
C2 H22 . 0.951 no
C2 H23 . 0.948 no

loop_
_oxford_twin_element_scale_factors
0.88(6)
0.12(6)
